data_1571414
loop_
_publ_author_name
'Carter Martos, Daniel'
'de Abreu, Maxime'
'Hauk, Pascal'
'Fackler, Philipp'
'Wencel-Delord, Joanna'

_publ_section_title
;
 Easy access to polyhalogenated biaryls: regioselective (di)halogenation
 of hypervalent bromines and chlorines.
;
_journal_issue 18
_journal_name_full 'Chemical science'
_journal_page_first 6770
_journal_page_last 6776
_journal_paper_doi 10.1039/d4sc01234h
_journal_volume 15
_journal_year 2024
_chemical_formula_moiety 'C12 H7 Br2 I'
_chemical_formula_sum 'C12 H7 Br2 I'
_chemical_formula_weight 437.90
_space_group_crystal_system triclinic
_space_group_IT_number 2
_space_group_name_Hall '-P 1'
_space_group_name_H-M_alt 'P -1'
_atom_sites_solution_hydrogens geom
_audit_creation_method SHELXL-2018/3
_audit_update_record
;
2023-12-28 deposited with the CCDC.	2024-04-01 downloaded from the CCDC.
;
_cell_angle_alpha 82.325(4)
_cell_angle_beta 74.766(4)
_cell_angle_gamma 65.240(3)
_cell_formula_units_Z 2
_cell_length_a 7.5376(9)
_cell_length_b 7.9320(9)
_cell_length_c 11.5935(12)
_cell_measurement_reflns_used 2558
_cell_measurement_temperature 173(2)
_cell_measurement_theta_max 27.44
_cell_measurement_theta_min 2.83
_cell_volume 607.10(12)
_computing_cell_refinement 'Bruker SAINT'
_computing_data_collection 'Bruker APEX3'
_computing_data_reduction 'Bruker SAINT'
_computing_molecular_graphics 'Bruker SHELXTL'
_computing_publication_material 'Bruker SHELXTL'
_computing_structure_refinement 'SHELXL-2018/3 (Sheldrick, 2018)'
_computing_structure_solution 'SHELXT 2014/5 (Sheldrick, 2014)'
_diffrn_ambient_temperature 173(2)
_diffrn_measured_fraction_theta_full 0.999
_diffrn_measured_fraction_theta_max 0.995
_diffrn_measurement_device_type 'Bruker APEX-II CCD'
_diffrn_measurement_method '\f and \w scans'
_diffrn_radiation_monochromator triumph
_diffrn_radiation_source 'sealed tube'
_diffrn_radiation_type MoK\a
_diffrn_radiation_wavelength 0.71073
_diffrn_reflns_av_R_equivalents 0.0250
_diffrn_reflns_av_unetI/netI 0.0372
_diffrn_reflns_Laue_measured_fraction_full 0.999
_diffrn_reflns_Laue_measured_fraction_max 0.995
_diffrn_reflns_limit_h_max 9
_diffrn_reflns_limit_h_min -9
_diffrn_reflns_limit_k_max 9
_diffrn_reflns_limit_k_min -10
_diffrn_reflns_limit_l_max 15
_diffrn_reflns_limit_l_min -15
_diffrn_reflns_number 6603
_diffrn_reflns_point_group_measured_fraction_full 0.999
_diffrn_reflns_point_group_measured_fraction_max 0.995
_diffrn_reflns_theta_full 25.242
_diffrn_reflns_theta_max 27.898
_diffrn_reflns_theta_min 2.829
_exptl_absorpt_coefficient_mu 9.182
_exptl_absorpt_correction_T_max 0.7456
_exptl_absorpt_correction_T_min 0.4594
_exptl_absorpt_correction_type multi-scan
_exptl_absorpt_process_details sadabs
_exptl_crystal_colour colourless
_exptl_crystal_density_diffrn 2.395
_exptl_crystal_density_meas ?
_exptl_crystal_description block
_exptl_crystal_F_000 404
_exptl_crystal_size_max 0.160
_exptl_crystal_size_mid 0.140
_exptl_crystal_size_min 0.100
_refine_diff_density_max 0.781
_refine_diff_density_min -0.794
_refine_diff_density_rms 0.121
_refine_ls_extinction_method none
_refine_ls_goodness_of_fit_ref 1.019
_refine_ls_hydrogen_treatment constr
_refine_ls_matrix_type full
_refine_ls_number_parameters 136
_refine_ls_number_reflns 2883
_refine_ls_number_restraints 0
_refine_ls_restrained_S_all 1.019
_refine_ls_R_factor_all 0.0399
_refine_ls_R_factor_gt 0.0288
_refine_ls_shift/su_max 0.001
_refine_ls_shift/su_mean 0.000
_refine_ls_structure_factor_coef Fsqd
_refine_ls_weighting_details 'w=1/[\s^2^(Fo^2^)+(0.0319P)^2^+0.1902P] where P=(Fo^2^+2Fc^2^)/3'
_refine_ls_weighting_scheme calc
_refine_ls_wR_factor_gt 0.0641
_refine_ls_wR_factor_ref 0.0688
_reflns_Friedel_coverage 0.000
_reflns_number_gt 2351
_reflns_number_total 2883
_reflns_threshold_expression 'I > 2\s(I)'
_cod_data_source_file d4sc01234h2.cif
_cod_data_source_block ejwddc230223
_cod_depositor_comments
;
The following automatic conversions were performed:

data item '_exptl_crystal_density_meas' value 'none' was changed to
'?' -- the value is perceived as not measured.

Automatic conversion script
Id: cif_fix_values 8170 2020-07-09 18:12:32Z antanas 

 Adding full bibliography for 1571414--1571417.cif.
;
_cod_database_code 1571414
_shelx_shelxl_version_number 2018/3
_shelx_space_group_comment
;
The symmetry employed for this shelxl refinement is uniquely defined
by the following loop, which should always be used as a source of
symmetry information in preference to the above space-group names.
They are only intended as comments.
;
_shelx_estimated_absorpt_t_min 0.321
_shelx_estimated_absorpt_t_max 0.460

loop_
_space_group_symop_operation_xyz
'x, y, z'
'-x, -y, -z'

loop_
_atom_site_label
_atom_site_type_symbol
_atom_site_fract_x
_atom_site_fract_y
_atom_site_fract_z
_atom_site_U_iso_or_equiv
_atom_site_adp_type
_atom_site_occupancy
_atom_site_site_symmetry_order
_atom_site_calc_flag
_atom_site_refinement_flags_posn
_atom_site_refinement_flags_adp
_atom_site_refinement_flags_occupancy
_atom_site_disorder_assembly
_atom_site_disorder_group
C1 C 0.4066(6) 0.2920(5) 0.4675(3) 0.0271(9) Uani 1 1 d . . . . .
H1 H 0.495832 0.173033 0.489463 0.032 Uiso 1 1 calc R U . . .
C2 C 0.3067(6) 0.4307(6) 0.5513(3) 0.0306(9) Uani 1 1 d . . . . .
H2 H 0.328229 0.405736 0.630124 0.037 Uiso 1 1 calc R U . . .
C3 C 0.1755(6) 0.6058(6) 0.5208(3) 0.0277(9) Uani 1 1 d . . . . .
H3 H 0.106917 0.700586 0.578168 0.033 Uiso 1 1 calc R U . . .
C4 C 0.1463(6) 0.6398(5) 0.4051(3) 0.0249(8) Uani 1 1 d . . . . .
C5 C 0.2448(6) 0.5020(5) 0.3208(3) 0.0235(8) Uani 1 1 d . . . . .
C6 C 0.3772(6) 0.3257(5) 0.3521(3) 0.0229(8) Uani 1 1 d . . . . .
Br1 Br -0.03570(6) 0.88268(5) 0.36680(4) 0.03273(12) Uani 1 1 d . . . . .
I1 I 0.19834(4) 0.55210(4) 0.14620(2) 0.03405(10) Uani 1 1 d . . . . .
C7 C 0.4770(6) 0.1698(5) 0.2655(3) 0.0230(8) Uani 1 1 d . . . . .
C8 C 0.6484(6) 0.1495(5) 0.1757(3) 0.0258(8) Uani 1 1 d . . . . .
C9 C 0.7292(6) 0.0096(6) 0.0927(4) 0.0329(10) Uani 1 1 d . . . . .
H9 H 0.843140 0.000434 0.030237 0.040 Uiso 1 1 calc R U . . .
C10 C 0.6424(7) -0.1156(6) 0.1020(4) 0.0370(11) Uani 1 1 d . . . . .
H10 H 0.697063 -0.211895 0.046047 0.044 Uiso 1 1 calc R U . . .
C11 C 0.4770(7) -0.1013(6) 0.1921(4) 0.0365(10) Uani 1 1 d . . . . .
H11 H 0.418694 -0.188599 0.198620 0.044 Uiso 1 1 calc R U . . .
C12 C 0.3946(7) 0.0397(6) 0.2736(4) 0.0335(10) Uani 1 1 d . . . . .
H12 H 0.280576 0.047633 0.335649 0.040 Uiso 1 1 calc R U . . .
Br2 Br 0.78125(7) 0.31123(6) 0.16661(3) 0.03263(12) Uani 1 1 d . . . . .

loop_
_atom_site_aniso_label
_atom_site_aniso_U_11
_atom_site_aniso_U_22
_atom_site_aniso_U_33
_atom_site_aniso_U_23
_atom_site_aniso_U_13
_atom_site_aniso_U_12
C1 0.031(2) 0.0240(19) 0.025(2) 0.0007(16) -0.0066(16) -0.0098(17)
C2 0.037(2) 0.037(2) 0.021(2) -0.0012(17) -0.0068(17) -0.019(2)
C3 0.030(2) 0.031(2) 0.024(2) -0.0075(17) -0.0014(16) -0.0149(18)
C4 0.025(2) 0.0206(18) 0.029(2) -0.0011(15) -0.0043(16) -0.0104(16)
C5 0.028(2) 0.0265(19) 0.0177(18) 0.0007(15) -0.0057(15) -0.0126(17)
C6 0.024(2) 0.0237(18) 0.0231(19) -0.0018(15) -0.0045(15) -0.0121(16)
Br1 0.0328(2) 0.0231(2) 0.0368(2) -0.00459(17) -0.00507(18) -0.00649(17)
I1 0.04334(18) 0.02911(15) 0.02672(15) -0.00196(11) -0.01459(12) -0.00748(13)
C7 0.026(2) 0.0191(17) 0.0219(19) -0.0009(15) -0.0059(15) -0.0070(16)
C8 0.028(2) 0.0268(19) 0.025(2) -0.0026(16) -0.0087(16) -0.0110(17)
C9 0.029(2) 0.038(2) 0.029(2) -0.0124(18) -0.0058(17) -0.0075(19)
C10 0.034(2) 0.034(2) 0.039(2) -0.017(2) -0.0101(19) -0.003(2)
C11 0.046(3) 0.025(2) 0.045(3) -0.0054(19) -0.015(2) -0.017(2)
C12 0.040(3) 0.027(2) 0.032(2) 0.0012(18) -0.0070(19) -0.0125(19)
Br2 0.0376(3) 0.0411(2) 0.0242(2) -0.00488(17) -0.00250(17) -0.0222(2)

loop_
_atom_type_symbol
_atom_type_description
_atom_type_scat_dispersion_real
_atom_type_scat_dispersion_imag
_atom_type_scat_source
C C 0.0033 0.0016 'International Tables Vol C Tables 4.2.6.8 and 6.1.1.4'
H H 0.0000 0.0000 'International Tables Vol C Tables 4.2.6.8 and 6.1.1.4'
Br Br -0.2901 2.4595 'International Tables Vol C Tables 4.2.6.8 and 6.1.1.4'
I I -0.4742 1.8119 'International Tables Vol C Tables 4.2.6.8 and 6.1.1.4'

loop_
_geom_angle_atom_site_label_1
_geom_angle_atom_site_label_2
_geom_angle_atom_site_label_3
_geom_angle
_geom_angle_site_symmetry_1
_geom_angle_site_symmetry_3
_geom_angle_publ_flag
C6 C1 C2 120.6(4) . . ?
C6 C1 H1 119.7 . . ?
C2 C1 H1 119.7 . . ?
C1 C2 C3 120.5(4) . . ?
C1 C2 H2 119.8 . . ?
C3 C2 H2 119.8 . . ?
C4 C3 C2 118.9(4) . . ?
C4 C3 H3 120.5 . . ?
C2 C3 H3 120.5 . . ?
C5 C4 C3 121.0(3) . . ?
C5 C4 Br1 121.4(3) . . ?
C3 C4 Br1 117.6(3) . . ?
C4 C5 C6 119.9(3) . . ?
C4 C5 I1 121.1(3) . . ?
C6 C5 I1 119.1(3) . . ?
C1 C6 C5 119.1(3) . . ?
C1 C6 C7 119.5(3) . . ?
C5 C6 C7 121.3(3) . . ?
C12 C7 C8 117.8(3) . . ?
C12 C7 C6 119.1(3) . . ?
C8 C7 C6 123.1(3) . . ?
C9 C8 C7 121.3(4) . . ?
C9 C8 Br2 118.5(3) . . ?
C7 C8 Br2 120.2(3) . . ?
C10 C9 C8 119.4(4) . . ?
C10 C9 H9 120.3 . . ?
C8 C9 H9 120.3 . . ?
C11 C10 C9 120.1(4) . . ?
C11 C10 H10 119.9 . . ?
C9 C10 H10 119.9 . . ?
C10 C11 C12 120.5(4) . . ?
C10 C11 H11 119.8 . . ?
C12 C11 H11 119.8 . . ?
C11 C12 C7 120.8(4) . . ?
C11 C12 H12 119.6 . . ?
C7 C12 H12 119.6 . . ?

loop_
_geom_bond_atom_site_label_1
_geom_bond_atom_site_label_2
_geom_bond_distance
_geom_bond_site_symmetry_2
_geom_bond_publ_flag
C1 C6 1.387(5) . ?
C1 C2 1.388(5) . ?
C1 H1 0.9500 . ?
C2 C3 1.391(6) . ?
C2 H2 0.9500 . ?
C3 C4 1.389(5) . ?
C3 H3 0.9500 . ?
C4 C5 1.387(5) . ?
C4 Br1 1.915(4) . ?
C5 C6 1.403(5) . ?
C5 I1 2.103(4) . ?
C6 C7 1.502(5) . ?
C7 C12 1.393(6) . ?
C7 C8 1.394(5) . ?
C8 C9 1.392(5) . ?
C8 Br2 1.909(4) . ?
C9 C10 1.381(6) . ?
C9 H9 0.9500 . ?
C10 C11 1.373(6) . ?
C10 H10 0.9500 . ?
C11 C12 1.385(6) . ?
C11 H11 0.9500 . ?
C12 H12 0.9500 . ?

loop_
_geom_torsion_atom_site_label_1
_geom_torsion_atom_site_label_2
_geom_torsion_atom_site_label_3
_geom_torsion_atom_site_label_4
_geom_torsion
_geom_torsion_site_symmetry_1
_geom_torsion_site_symmetry_2
_geom_torsion_site_symmetry_3
_geom_torsion_site_symmetry_4
_geom_torsion_publ_flag
C6 C1 C2 C3 0.0(6) . . . . ?
C1 C2 C3 C4 -0.1(6) . . . . ?
C2 C3 C4 C5 0.4(6) . . . . ?
C2 C3 C4 Br1 180.0(3) . . . . ?
C3 C4 C5 C6 -0.4(6) . . . . ?
Br1 C4 C5 C6 180.0(3) . . . . ?
C3 C4 C5 I1 179.3(3) . . . . ?
Br1 C4 C5 I1 -0.3(5) . . . . ?
C2 C1 C6 C5 0.0(6) . . . . ?
C2 C1 C6 C7 -176.2(4) . . . . ?
C4 C5 C6 C1 0.3(6) . . . . ?
I1 C5 C6 C1 -179.4(3) . . . . ?
C4 C5 C6 C7 176.3(4) . . . . ?
I1 C5 C6 C7 -3.4(5) . . . . ?
C1 C6 C7 C12 78.3(5) . . . . ?
C5 C6 C7 C12 -97.7(5) . . . . ?
C1 C6 C7 C8 -102.4(5) . . . . ?
C5 C6 C7 C8 81.6(5) . . . . ?
C12 C7 C8 C9 3.2(6) . . . . ?
C6 C7 C8 C9 -176.0(4) . . . . ?
C12 C7 C8 Br2 -175.3(3) . . . . ?
C6 C7 C8 Br2 5.4(5) . . . . ?
C7 C8 C9 C10 -2.4(6) . . . . ?
Br2 C8 C9 C10 176.2(3) . . . . ?
C8 C9 C10 C11 0.4(6) . . . . ?
C9 C10 C11 C12 0.7(7) . . . . ?
C10 C11 C12 C7 0.3(7) . . . . ?
C8 C7 C12 C11 -2.2(6) . . . . ?
C6 C7 C12 C11 177.1(4) . . . . ?
